data_1519501
loop_
_publ_author_name
'Khan, S. M.'
'Hursthouse, Michael B.'
'Coles, Simon J.'
'Allen, D. W.'

_publ_section_title
;
 1-Amino-2-methyl-4-(triphenylphosphonio)anthraquinone bromide
;
_journal_name_full 'Crystal Structure Report Archive'
_journal_page_first 80
_journal_year 2002
_chemical_formula_sum 'C33 H25 Br N O2 P'
_chemical_formula_weight 578.42
_space_group_IT_number 15
_symmetry_cell_setting monoclinic
_symmetry_space_group_name_Hall '-C 2yc'
_symmetry_space_group_name_H-M 'C 1 2/c 1'
_atom_sites_solution_hydrogens geom
_atom_sites_solution_primary direct
_atom_sites_solution_secondary difmap
_cell_angle_alpha 90.00
_cell_angle_beta 124.152(11)
_cell_angle_gamma 90.00
_cell_formula_units_Z 8
_cell_length_a 26.860(3)
_cell_length_b 10.0338(9)
_cell_length_c 22.976(3)
_cell_measurement_reflns_used 68062
_cell_measurement_temperature 120(2)
_cell_measurement_theta_max 21.97
_cell_measurement_theta_min 1.02
_cell_volume 5124.4(12)
_computing_cell_refinement 'DENZO (Otwinowski & Minor, 1997) & COLLECT (Hooft, 1998)'
_computing_data_collection 'COLLECT (Hooft, 1998)'
_computing_data_reduction 'DENZO (Otwinowski & Minor, 1997) & COLLECT (Hooft, 1998)'
_computing_structure_refinement 'SHELXL-97 (Sheldrick, 1997)'
_computing_structure_solution 'SHELXS-97 (Sheldrick, 1990)'
_diffrn_ambient_temperature 120(2)
_diffrn_detector_area_resol_mean 9.091
_diffrn_measured_fraction_theta_full 0.992
_diffrn_measured_fraction_theta_max 0.992
_diffrn_measurement_device_type 'Bruker-Nonius KappaCCD'
_diffrn_measurement_method '\F & \w scans'
_diffrn_radiation_monochromator graphite
_diffrn_radiation_source 'Bruker-Nonius FR591 rotating anode'
_diffrn_radiation_type MoK\a
_diffrn_radiation_wavelength 0.71073
_diffrn_reflns_av_R_equivalents 0.0739
_diffrn_reflns_av_sigmaI/netI 0.0721
_diffrn_reflns_limit_h_max 28
_diffrn_reflns_limit_h_min -28
_diffrn_reflns_limit_k_max 10
_diffrn_reflns_limit_k_min -10
_diffrn_reflns_limit_l_max 24
_diffrn_reflns_limit_l_min -22
_diffrn_reflns_number 9294
_diffrn_reflns_theta_full 21.96
_diffrn_reflns_theta_max 21.96
_diffrn_reflns_theta_min 2.23
_exptl_absorpt_coefficient_mu 1.700
_exptl_absorpt_correction_T_max 0.9832
_exptl_absorpt_correction_T_min 0.8484
_exptl_absorpt_correction_type multi-scan
_exptl_absorpt_process_details 'SORTAV Blessing (1997)'
_exptl_crystal_colour orange
_exptl_crystal_density_diffrn 1.500
_exptl_crystal_density_method 'not measured'
_exptl_crystal_description plate
_exptl_crystal_F_000 2368
_exptl_crystal_size_max 0.10
_exptl_crystal_size_mid 0.06
_exptl_crystal_size_min 0.01
_refine_diff_density_max 0.495
_refine_diff_density_min -0.425
_refine_diff_density_rms 0.085
_refine_ls_extinction_coef 0.00000(12)
_refine_ls_extinction_expression Fc^*^=kFc[1+0.001xFc^2^\l^3^/sin(2\q)]^-1/4^
_refine_ls_extinction_method SHELXL
_refine_ls_goodness_of_fit_ref 1.011
_refine_ls_hydrogen_treatment mixed
_refine_ls_matrix_type full
_refine_ls_number_parameters 353
_refine_ls_number_reflns 3107
_refine_ls_number_restraints 0
_refine_ls_restrained_S_all 1.011
_refine_ls_R_factor_all 0.0726
_refine_ls_R_factor_gt 0.0493
_refine_ls_shift/su_max 3.959
_refine_ls_shift/su_mean 0.013
_refine_ls_structure_factor_coef Fsqd
_refine_ls_weighting_details 'calc w=1/[\s^2^(Fo^2^)+(0.0524P)^2^+19.9846P] where P=(Fo^2^+2Fc^2^)/3'
_refine_ls_weighting_scheme calc
_refine_ls_wR_factor_gt 0.1085
_refine_ls_wR_factor_ref 0.1219
_reflns_number_gt 2378
_reflns_number_total 3107
_reflns_threshold_expression >2sigma(I)
_cod_data_source_file eCrystal-80.cif
_cod_data_source_block 02src154
_cod_depositor_comments
;
Citation :
Khan, S. M. and Hursthouse, Michael B. and Coles, Simon J. and 
Allen, D. W. (2002) 
University of Southampton, Crystal Structure Report Archive. 
(doi:10.5258/ecrystals/80)

More at:
http://ecrystals.chem.soton.ac.uk/80/

The following automatic conversions were performed:

'_symmetry_cell_setting' value 'Monoclinic' changed to 'monoclinic'
according to the built-in table from CIF Core dictionary named
'cif_core.dic' version 2.4.1 from 2010-06-29.

Automatic conversion script
Id: cif_fix_values 3271 2015-04-21 07:52:19Z andrius 
;
_cod_original_cell_volume 5124.3(10)
_cod_original_sg_symbol_H-M C2/c
_cod_database_code 1519501

loop_
_symmetry_equiv_pos_as_xyz
'x, y, z'
'-x, y, -z+1/2'
'x+1/2, y+1/2, z'
'-x+1/2, y+1/2, -z+1/2'
'-x, -y, -z'
'x, -y, z-1/2'
'-x+1/2, -y+1/2, -z'
'x+1/2, -y+1/2, z-1/2'

loop_
_atom_site_label
_atom_site_type_symbol
_atom_site_fract_x
_atom_site_fract_y
_atom_site_fract_z
_atom_site_U_iso_or_equiv
_atom_site_adp_type
_atom_site_occupancy
_atom_site_symmetry_multiplicity
_atom_site_calc_flag
_atom_site_refinement_flags
_atom_site_disorder_assembly
_atom_site_disorder_group
H1B H -0.056(3) 0.093(6) -0.012(3) 0.01(2) Uiso 1 1 d . . .
H1A H -0.067(3) 0.012(8) 0.025(4) 0.08(3) Uiso 1 1 d . . .
Br1 Br 0.15436(2) 0.16055(5) 0.03212(3) 0.0341(3) Uani 1 1 d . . .
C1 C 0.1031(2) 0.2504(5) 0.1949(3) 0.0278(13) Uani 1 1 d . . .
C2 C 0.0732(2) 0.1409(5) 0.1997(3) 0.0286(13) Uani 1 1 d . . .
H2 H 0.0881 0.1051 0.2449 0.034 Uiso 1 1 calc R . .
C3 C 0.0237(2) 0.0830(5) 0.1424(3) 0.0273(13) Uani 1 1 d . . .
C4 C -0.0082(2) -0.0317(5) 0.1507(3) 0.0329(14) Uani 1 1 d . . .
H4A H 0.0130 -0.0551 0.2006 0.049 Uiso 1 1 calc R . .
H4B H -0.0086 -0.1088 0.1243 0.049 Uiso 1 1 calc R . .
H4C H -0.0496 -0.0056 0.1327 0.049 Uiso 1 1 calc R . .
C5 C 0.0026(2) 0.1300(5) 0.0737(3) 0.0289(14) Uani 1 1 d . . .
C6 C 0.0339(2) 0.2374(5) 0.0667(3) 0.0281(13) Uani 1 1 d . . .
C7 C 0.0166(2) 0.2818(5) -0.0032(3) 0.0303(14) Uani 1 1 d . . .
C8 C 0.0490(2) 0.3973(5) -0.0083(3) 0.0277(13) Uani 1 1 d . . .
C9 C 0.0349(2) 0.4370(5) -0.0736(3) 0.0344(14) Uani 1 1 d . . .
H9 H 0.0053 0.3900 -0.1147 0.041 Uiso 1 1 calc R . .
C10 C 0.0643(3) 0.5463(5) -0.0789(3) 0.0368(15) Uani 1 1 d . . .
H10 H 0.0560 0.5712 -0.1234 0.044 Uiso 1 1 calc R . .
C11 C 0.1053(3) 0.6181(5) -0.0197(3) 0.0378(15) Uani 1 1 d . . .
H11 H 0.1241 0.6942 -0.0240 0.045 Uiso 1 1 calc R . .
C12 C 0.1195(2) 0.5807(5) 0.0460(3) 0.0316(14) Uani 1 1 d . . .
H12 H 0.1476 0.6308 0.0866 0.038 Uiso 1 1 calc R . .
C13 C 0.0919(2) 0.4687(5) 0.0519(3) 0.0269(13) Uani 1 1 d . . .
C14 C 0.1095(2) 0.4235(5) 0.1215(3) 0.0278(13) Uani 1 1 d . . .
C15 C 0.0821(2) 0.2986(5) 0.1274(3) 0.0265(13) Uani 1 1 d . . .
C16 C 0.1475(2) 0.4639(5) 0.3047(3) 0.0262(13) Uani 1 1 d . . .
C17 C 0.1835(2) 0.5085(5) 0.3737(3) 0.0321(14) Uani 1 1 d . . .
H17 H 0.2197 0.4632 0.4068 0.038 Uiso 1 1 calc R . .
C18 C 0.1660(2) 0.6204(5) 0.3939(3) 0.0312(14) Uani 1 1 d . . .
H18 H 0.1904 0.6513 0.4410 0.037 Uiso 1 1 calc R . .
C19 C 0.1142(2) 0.6856(5) 0.3464(3) 0.0331(14) Uani 1 1 d . . .
H19 H 0.1028 0.7619 0.3609 0.040 Uiso 1 1 calc R . .
C20 C 0.0781(2) 0.6429(5) 0.2780(3) 0.0340(14) Uani 1 1 d . . .
H20 H 0.0423 0.6903 0.2452 0.041 Uiso 1 1 calc R . .
C21 C 0.0939(2) 0.5304(5) 0.2568(3) 0.0323(14) Uani 1 1 d . . .
H21 H 0.0684 0.4988 0.2099 0.039 Uiso 1 1 calc R . .
C22 C 0.2339(2) 0.3334(5) 0.2770(3) 0.0259(13) Uani 1 1 d . . .
C23 C 0.2804(2) 0.4130(5) 0.3266(3) 0.0268(13) Uani 1 1 d . . .
H23 H 0.2757 0.4643 0.3580 0.032 Uiso 1 1 calc R . .
C24 C 0.3337(3) 0.4184(5) 0.3309(3) 0.0337(14) Uani 1 1 d . . .
H24 H 0.3653 0.4749 0.3645 0.040 Uiso 1 1 calc R . .
C25 C 0.3413(2) 0.3411(5) 0.2861(3) 0.0341(14) Uani 1 1 d . . .
H25 H 0.3784 0.3428 0.2900 0.041 Uiso 1 1 calc R . .
C26 C 0.2944(3) 0.2617(5) 0.2357(3) 0.0340(14) Uani 1 1 d . . .
H26 H 0.2994 0.2096 0.2047 0.041 Uiso 1 1 calc R . .
C27 C 0.2408(3) 0.2580(5) 0.2304(3) 0.0336(14) Uani 1 1 d . . .
H27 H 0.2085 0.2047 0.1953 0.040 Uiso 1 1 calc R . .
C28 C 0.1858(2) 0.1901(5) 0.3421(3) 0.0270(13) Uani 1 1 d . . .
C29 C 0.1607(2) 0.1933(5) 0.3804(3) 0.0307(14) Uani 1 1 d . . .
H29 H 0.1359 0.2661 0.3754 0.037 Uiso 1 1 calc R . .
C30 C 0.1716(2) 0.0896(5) 0.4265(3) 0.0333(14) Uani 1 1 d . . .
H30 H 0.1541 0.0909 0.4527 0.040 Uiso 1 1 calc R . .
C31 C 0.2081(2) -0.0154(5) 0.4339(3) 0.0339(14) Uani 1 1 d . . .
H31 H 0.2156 -0.0861 0.4653 0.041 Uiso 1 1 calc R . .
C32 C 0.2337(2) -0.0184(5) 0.3964(3) 0.0365(15) Uani 1 1 d . . .
H32 H 0.2591 -0.0905 0.4022 0.044 Uiso 1 1 calc R . .
C33 C 0.2225(2) 0.0842(5) 0.3497(3) 0.0300(13) Uani 1 1 d . . .
H33 H 0.2398 0.0820 0.3232 0.036 Uiso 1 1 calc R . .
N1 N -0.0459(3) 0.0737(6) 0.0182(4) 0.0367(15) Uani 1 1 d . . .
O1 O -0.02392(17) 0.2298(4) -0.05756(19) 0.0347(9) Uani 1 1 d . . .
O2 O 0.14502(16) 0.4855(3) 0.17489(19) 0.0332(9) Uani 1 1 d . . .
P1 P 0.16698(6) 0.31654(13) 0.27600(7) 0.0271(4) Uani 1 1 d . . .

loop_
_atom_site_aniso_label
_atom_site_aniso_U_11
_atom_site_aniso_U_22
_atom_site_aniso_U_33
_atom_site_aniso_U_23
_atom_site_aniso_U_13
_atom_site_aniso_U_12
Br1 0.0358(4) 0.0234(3) 0.0360(4) 0.0004(3) 0.0158(3) 0.0011(3)
C1 0.027(3) 0.020(3) 0.026(3) 0.000(2) 0.009(3) 0.004(3)
C2 0.030(3) 0.021(3) 0.027(3) 0.000(3) 0.011(3) 0.002(3)
C3 0.032(3) 0.018(3) 0.029(3) 0.001(3) 0.015(3) -0.001(3)
C4 0.030(3) 0.027(3) 0.031(3) -0.004(3) 0.011(3) -0.004(3)
C5 0.022(3) 0.022(3) 0.030(3) -0.009(3) 0.007(3) 0.001(3)
C6 0.028(3) 0.020(3) 0.027(3) -0.003(3) 0.010(3) 0.003(3)
C7 0.029(3) 0.023(3) 0.029(3) -0.002(3) 0.010(3) 0.004(3)
C8 0.029(3) 0.015(3) 0.031(3) 0.003(3) 0.013(3) 0.009(3)
C9 0.032(3) 0.028(3) 0.036(4) 0.004(3) 0.015(3) 0.006(3)
C10 0.045(4) 0.029(3) 0.031(3) 0.006(3) 0.018(3) 0.008(3)
C11 0.046(4) 0.022(3) 0.050(4) 0.003(3) 0.030(3) -0.002(3)
C12 0.032(3) 0.022(3) 0.037(4) 0.004(3) 0.017(3) 0.004(3)
C13 0.026(3) 0.020(3) 0.027(3) 0.002(3) 0.011(3) 0.003(3)
C14 0.023(3) 0.018(3) 0.031(3) -0.003(3) 0.008(3) 0.001(3)
C15 0.026(3) 0.018(3) 0.030(3) 0.000(2) 0.012(3) 0.002(2)
C16 0.032(3) 0.017(3) 0.026(3) 0.003(2) 0.014(3) 0.001(3)
C17 0.031(3) 0.025(3) 0.028(3) 0.004(3) 0.008(3) 0.000(3)
C18 0.028(3) 0.020(3) 0.036(3) -0.006(3) 0.012(3) -0.004(3)
C19 0.037(3) 0.024(3) 0.037(4) -0.001(3) 0.020(3) 0.003(3)
C20 0.032(3) 0.026(3) 0.041(4) 0.007(3) 0.018(3) 0.004(3)
C21 0.033(3) 0.023(3) 0.038(3) -0.003(3) 0.018(3) -0.003(3)
C22 0.029(3) 0.013(3) 0.027(3) 0.002(3) 0.011(3) 0.000(3)
C23 0.031(3) 0.020(3) 0.028(3) 0.000(3) 0.015(3) -0.001(3)
C24 0.039(4) 0.017(3) 0.029(3) 0.003(3) 0.010(3) 0.000(3)
C25 0.029(3) 0.026(3) 0.040(3) 0.008(3) 0.015(3) 0.005(3)
C26 0.039(4) 0.023(3) 0.040(4) 0.002(3) 0.022(3) 0.003(3)
C27 0.037(4) 0.022(3) 0.032(3) 0.001(3) 0.014(3) -0.001(3)
C28 0.026(3) 0.020(3) 0.029(3) -0.002(2) 0.012(3) -0.002(3)
C29 0.031(3) 0.019(3) 0.035(3) 0.000(3) 0.014(3) 0.002(3)
C30 0.036(3) 0.026(3) 0.036(3) 0.000(3) 0.019(3) -0.001(3)
C31 0.036(3) 0.021(3) 0.031(3) 0.002(3) 0.011(3) 0.001(3)
C32 0.033(3) 0.023(3) 0.041(4) 0.001(3) 0.013(3) 0.006(3)
C33 0.032(3) 0.021(3) 0.030(3) 0.001(3) 0.013(3) 0.000(3)
N1 0.040(4) 0.031(3) 0.030(4) 0.002(3) 0.014(3) -0.002(3)
O1 0.034(2) 0.030(2) 0.027(2) -0.0029(18) 0.009(2) -0.0022(19)
O2 0.034(2) 0.022(2) 0.032(2) 0.0001(19) 0.011(2) -0.0029(19)
P1 0.0284(8) 0.0194(8) 0.0265(8) 0.0000(6) 0.0111(7) -0.0003(6)

loop_
_atom_type_symbol
_atom_type_description
_atom_type_scat_dispersion_real
_atom_type_scat_dispersion_imag
_atom_type_scat_source
C C 0.0033 0.0016 'International Tables Vol C Tables 4.2.6.8 and 6.1.1.4'
H H 0.0000 0.0000 'International Tables Vol C Tables 4.2.6.8 and 6.1.1.4'
N N 0.0061 0.0033 'International Tables Vol C Tables 4.2.6.8 and 6.1.1.4'
O O 0.0106 0.0060 'International Tables Vol C Tables 4.2.6.8 and 6.1.1.4'
P P 0.1023 0.0942 'International Tables Vol C Tables 4.2.6.8 and 6.1.1.4'
Br Br -0.2901 2.4595 'International Tables Vol C Tables 4.2.6.8 and 6.1.1.4'

loop_
_geom_angle_atom_site_label_1
_geom_angle_atom_site_label_2
_geom_angle_atom_site_label_3
_geom_angle
_geom_angle_site_symmetry_1
_geom_angle_site_symmetry_3
C2 C1 C15 117.6(5) . .
C2 C1 P1 117.4(4) . .
C15 C1 P1 125.0(4) . .
C3 C2 C1 123.3(5) . .
C3 C2 H2 118.4 . .
C1 C2 H2 118.4 . .
C2 C3 C5 119.4(5) . .
C2 C3 C4 121.1(5) . .
C5 C3 C4 119.4(5) . .
C3 C4 H4A 109.5 . .
C3 C4 H4B 109.5 . .
H4A C4 H4B 109.5 . .
C3 C4 H4C 109.5 . .
H4A C4 H4C 109.5 . .
H4B C4 H4C 109.5 . .
N1 C5 C3 119.2(6) . .
N1 C5 C6 122.0(6) . .
C3 C5 C6 118.7(5) . .
C15 C6 C5 119.3(5) . .
C15 C6 C7 120.3(5) . .
C5 C6 C7 120.4(5) . .
O1 C7 C6 122.9(5) . .
O1 C7 C8 118.4(5) . .
C6 C7 C8 118.7(5) . .
C9 C8 C13 119.8(5) . .
C9 C8 C7 119.4(5) . .
C13 C8 C7 120.8(5) . .
C8 C9 C10 119.8(5) . .
C8 C9 H9 120.1 . .
C10 C9 H9 120.1 . .
C11 C10 C9 120.1(5) . .
C11 C10 H10 119.9 . .
C9 C10 H10 119.9 . .
C10 C11 C12 120.8(5) . .
C10 C11 H11 119.6 . .
C12 C11 H11 119.6 . .
C11 C12 C13 119.3(5) . .
C11 C12 H12 120.4 . .
C13 C12 H12 120.4 . .
C12 C13 C8 120.2(5) . .
C12 C13 C14 119.6(5) . .
C8 C13 C14 120.2(5) . .
O2 C14 C13 122.1(5) . .
O2 C14 C15 118.8(5) . .
C13 C14 C15 119.1(5) . .
C1 C15 C6 121.5(5) . .
C1 C15 C14 118.3(5) . .
C6 C15 C14 120.1(5) . .
C17 C16 C21 119.7(5) . .
C17 C16 P1 121.4(4) . .
C21 C16 P1 118.9(4) . .
C16 C17 C18 119.5(5) . .
C16 C17 H17 120.3 . .
C18 C17 H17 120.3 . .
C19 C18 C17 120.3(5) . .
C19 C18 H18 119.8 . .
C17 C18 H18 119.8 . .
C18 C19 C20 121.0(5) . .
C18 C19 H19 119.5 . .
C20 C19 H19 119.5 . .
C19 C20 C21 119.8(5) . .
C19 C20 H20 120.1 . .
C21 C20 H20 120.1 . .
C20 C21 C16 119.7(5) . .
C20 C21 H21 120.1 . .
C16 C21 H21 120.1 . .
C23 C22 C27 119.9(5) . .
C23 C22 P1 120.0(4) . .
C27 C22 P1 119.9(4) . .
C22 C23 C24 120.2(5) . .
C22 C23 H23 119.9 . .
C24 C23 H23 119.9 . .
C23 C24 C25 120.1(5) . .
C23 C24 H24 119.9 . .
C25 C24 H24 119.9 . .
C26 C25 C24 119.8(5) . .
C26 C25 H25 120.1 . .
C24 C25 H25 120.1 . .
C27 C26 C25 120.2(5) . .
C27 C26 H26 119.9 . .
C25 C26 H26 119.9 . .
C26 C27 C22 119.8(5) . .
C26 C27 H27 120.1 . .
C22 C27 H27 120.1 . .
C29 C28 C33 120.3(5) . .
C29 C28 P1 120.7(4) . .
C33 C28 P1 118.8(4) . .
C28 C29 C30 119.9(5) . .
C28 C29 H29 120.1 . .
C30 C29 H29 120.1 . .
C31 C30 C29 119.7(5) . .
C31 C30 H30 120.2 . .
C29 C30 H30 120.2 . .
C32 C31 C30 120.7(5) . .
C32 C31 H31 119.7 . .
C30 C31 H31 119.7 . .
C31 C32 C33 120.0(5) . .
C31 C32 H32 120.0 . .
C33 C32 H32 120.0 . .
C32 C33 C28 119.5(5) . .
C32 C33 H33 120.3 . .
C28 C33 H33 120.3 . .
C5 N1 H1B 120(6) . .
C5 N1 H1A 119(5) . .
H1B N1 H1A 120(8) . .
C22 P1 C1 114.3(2) . .
C22 P1 C16 114.3(2) . .
C1 P1 C16 112.0(2) . .
C22 P1 C28 104.4(2) . .
C1 P1 C28 105.3(2) . .
C16 P1 C28 105.5(2) . .

loop_
_geom_bond_atom_site_label_1
_geom_bond_atom_site_label_2
_geom_bond_distance
_geom_bond_site_symmetry_2
C1 C2 1.401(7) .
C1 C15 1.404(7) .
C1 P1 1.807(5) .
C2 C3 1.369(7) .
C2 H2 0.9500 .
C3 C5 1.424(7) .
C3 C4 1.509(7) .
C4 H4A 0.9800 .
C4 H4B 0.9800 .
C4 H4C 0.9800 .
C5 N1 1.333(8) .
C5 C6 1.432(7) .
C6 C15 1.404(7) .
C6 C7 1.467(8) .
C7 O1 1.221(6) .
C7 C8 1.493(8) .
C8 C9 1.384(8) .
C8 C13 1.401(7) .
C9 C10 1.397(8) .
C9 H9 0.9500 .
C10 C11 1.380(8) .
C10 H10 0.9500 .
C11 C12 1.386(8) .
C11 H11 0.9500 .
C12 C13 1.393(7) .
C12 H12 0.9500 .
C13 C14 1.462(7) .
C14 O2 1.220(6) .
C14 C15 1.498(7) .
C16 C17 1.387(7) .
C16 C21 1.397(7) .
C16 P1 1.812(5) .
C17 C18 1.393(7) .
C17 H17 0.9500 .
C18 C19 1.361(8) .
C18 H18 0.9500 .
C19 C20 1.373(8) .
C19 H19 0.9500 .
C20 C21 1.387(7) .
C20 H20 0.9500 .
C21 H21 0.9500 .
C22 C23 1.377(7) .
C22 C27 1.405(8) .
C22 P1 1.795(5) .
C23 C24 1.382(8) .
C23 H23 0.9500 .
C24 C25 1.392(8) .
C24 H24 0.9500 .
C25 C26 1.387(8) .
C25 H25 0.9500 .
C26 C27 1.376(8) .
C26 H26 0.9500 .
C27 H27 0.9500 .
C28 C29 1.378(8) .
C28 C33 1.393(7) .
C28 P1 1.819(5) .
C29 C30 1.394(7) .
C29 H29 0.9500 .
C30 C31 1.383(8) .
C30 H30 0.9500 .
C31 C32 1.373(8) .
C31 H31 0.9500 .
C32 C33 1.392(8) .
C32 H32 0.9500 .
C33 H33 0.9500 .
N1 H1B 0.62(5) .
N1 H1A 0.91(7) .
